data_4329228
loop_
_publ_author_name
'Jordi Esteban'
'Laura Alc\'azar'
'Maria Torres-Molina'
'Montserrat Monfort'
'Merc\`e Font-Bardia'
'Albert Escuer'

_publ_section_title
;
 High Nuclearity in Azido/Oximate Chemistry: Ni14 and Ni13 Clusters with S
 = 6 and 9 Ground States
;
_journal_name_full 'Inorganic Chemistry'
_journal_page_first 5503
_journal_page_last 5505
_journal_paper_doi 10.1021/ic3004036
_journal_volume 51
_journal_year 2012
_chemical_formula_moiety 'C88 H96 Cl2 N48 Ni14 O24, 7(C H4 O), 5.50(H2 O), 2(Cl)'
_chemical_formula_sum 'C95 H135 Cl4 N48 Ni14 O36.5'
_chemical_formula_weight 3497.25
_chemical_name_systematic
;
 ?
;
_space_group_IT_number 2
_symmetry_cell_setting triclinic
_symmetry_space_group_name_Hall '-P 1'
_symmetry_space_group_name_H-M 'P -1'
_atom_sites_solution_hydrogens geom
_atom_sites_solution_primary direct
_atom_sites_solution_secondary difmap
_audit_creation_method SHELXL-97
_cell_angle_alpha 108.409(5)
_cell_angle_beta 92.219(5)
_cell_angle_gamma 115.014(4)
_cell_formula_units_Z 1
_cell_length_a 16.2274(14)
_cell_length_b 16.7091(16)
_cell_length_c 19.2008(18)
_cell_measurement_reflns_used 9787
_cell_measurement_temperature 100(2)
_cell_measurement_theta_max 26.71
_cell_measurement_theta_min 2.28
_cell_volume 4385.7(7)
_computing_cell_refinement 'Bruker SAINT'
_computing_data_collection 'Bruker APEX2'
_computing_data_reduction 'Bruker SAINT'
_computing_molecular_graphics 'ORTEP (Brueggermann and Smith, 1990)'
_computing_publication_material 'PLATON (Spek, 1990)'
_computing_structure_refinement 'SHELXL-97 (Sheldrick, 1997)'
_computing_structure_solution 'SHELXS-97 (Sheldrick, 1997)'
_diffrn_ambient_temperature 100(2)
_diffrn_measured_fraction_theta_full 0.999
_diffrn_measured_fraction_theta_max 0.999
_diffrn_measurement_device_type 'Bruker APEX-II CCD'
_diffrn_measurement_method '\f and \w scans'
_diffrn_radiation_monochromator graphite
_diffrn_radiation_source 'fine-focus sealed tube'
_diffrn_radiation_type MoK\a
_diffrn_radiation_wavelength 0.71073
_diffrn_reflns_av_R_equivalents 0.0426
_diffrn_reflns_av_sigmaI/netI 0.0428
_diffrn_reflns_limit_h_max 19
_diffrn_reflns_limit_h_min -20
_diffrn_reflns_limit_k_max 19
_diffrn_reflns_limit_k_min -20
_diffrn_reflns_limit_l_max 23
_diffrn_reflns_limit_l_min 0
_diffrn_reflns_number 17249
_diffrn_reflns_theta_full 26.02
_diffrn_reflns_theta_max 26.02
_diffrn_reflns_theta_min 1.41
_exptl_absorpt_coefficient_mu 1.596
_exptl_absorpt_correction_T_max 0.70
_exptl_absorpt_correction_T_min 0.53
_exptl_absorpt_correction_type empirical
_exptl_absorpt_process_details sadabs
_exptl_crystal_colour green
_exptl_crystal_density_diffrn 1.324
_exptl_crystal_description prism
_exptl_crystal_F_000 1793
_exptl_crystal_size_max 0.40
_exptl_crystal_size_mid 0.39
_exptl_crystal_size_min 0.22
_refine_diff_density_max 1.100
_refine_diff_density_min -1.490
_refine_diff_density_rms 0.117
_refine_ls_extinction_method none
_refine_ls_goodness_of_fit_ref 1.115
_refine_ls_hydrogen_treatment constr
_refine_ls_matrix_type full
_refine_ls_number_parameters 1013
_refine_ls_number_reflns 17249
_refine_ls_number_restraints 11
_refine_ls_restrained_S_all 1.124
_refine_ls_R_factor_all 0.0703
_refine_ls_R_factor_gt 0.0424
_refine_ls_shift/su_max 0.000
_refine_ls_shift/su_mean 0.000
_refine_ls_structure_factor_coef Fsqd
_refine_ls_weighting_details 'calc w=1/[\s^2^(Fo^2^)+(0.0791P)^2^+8.5287P] where P=(Fo^2^+2Fc^2^)/3'
_refine_ls_weighting_scheme calc
_refine_ls_wR_factor_gt 0.1380
_refine_ls_wR_factor_ref 0.1601
_reflns_number_gt 12562
_reflns_number_total 17249
_reflns_threshold_expression >2sigma(I)
_cod_data_source_file ic3004036_si_002.cif
_cod_data_source_block af40mtm1na
_cod_original_formula_sum 'C95 H135 Cl4 N48 Ni14 O36.50'
_cod_database_code 4329228

loop_
_symmetry_equiv_pos_as_xyz
'x, y, z'
'-x, -y, -z'

loop_
_atom_site_label
_atom_site_type_symbol
_atom_site_fract_x
_atom_site_fract_y
_atom_site_fract_z
_atom_site_U_iso_or_equiv
_atom_site_adp_type
_atom_site_occupancy
_atom_site_symmetry_multiplicity
_atom_site_calc_flag
_atom_site_refinement_flags
Ni4 Ni 0.02591(4) 0.14423(4) 0.45022(3) 0.01903(13) Uani 1 1 d .
Ni1 Ni -0.00229(4) 0.06484(4) 0.58559(3) 0.01999(14) Uani 1 1 d U
Ni3 Ni -0.13982(4) 0.21507(4) 0.45733(3) 0.02180(14) Uani 1 1 d .
Ni2 Ni -0.11909(4) 0.10014(4) 0.29681(3) 0.02312(14) Uani 1 1 d .
Ni5 Ni 0.21772(4) 0.31300(4) 0.42382(3) 0.02228(14) Uani 1 1 d .
Ni6 Ni -0.21839(4) -0.11844(4) 0.59253(3) 0.02319(14) Uani 1 1 d U
Ni7 Ni 0.07903(4) 0.26570(4) 0.25068(3) 0.02678(15) Uani 1 1 d .
Cl1 Cl -0.10318(9) 0.03856(9) 0.66996(7) 0.0352(3) Uani 1 1 d U
O1 O 0.07509(19) 0.0746(2) 0.49961(16) 0.0191(6) Uani 1 1 d .
O2 O -0.0414(2) 0.1958(2) 0.40093(17) 0.0220(7) Uani 1 1 d .
O3 O 0.1286(2) 0.1716(2) 0.39085(17) 0.0225(7) Uani 1 1 d .
O4 O 0.0845(2) 0.2038(2) 0.64916(18) 0.0288(7) Uani 1 1 d .
O5 O -0.06347(19) 0.1104(2) 0.51996(16) 0.0204(6) Uani 1 1 d .
O6 O -0.1215(2) 0.2089(2) 0.27028(18) 0.0290(7) Uani 1 1 d .
O7 O 0.0971(2) 0.2719(2) 0.53728(17) 0.0233(7) Uani 1 1 d .
O8 O -0.0528(2) 0.0073(2) 0.37869(16) 0.0209(6) Uani 1 1 d .
O9 O 0.2631(2) 0.2887(2) 0.32353(18) 0.0296(7) Uani 1 1 d .
O10 O -0.2779(2) -0.1379(3) 0.6814(2) 0.0346(8) Uani 1 1 d .
O11 O -0.1502(2) 0.2962(2) 0.39829(18) 0.0280(7) Uani 1 1 d .
O12 O -0.0267(2) 0.3373(2) 0.53715(18) 0.0264(7) Uani 1 1 d .
N1 N -0.2407(3) 0.2203(3) 0.5253(2) 0.0267(9) Uani 1 1 d .
N2 N -0.1238(2) 0.1463(2) 0.5246(2) 0.0200(8) Uani 1 1 d .
N3 N 0.1092(3) 0.3947(3) 0.2295(2) 0.0340(10) Uani 1 1 d .
N4 N -0.0450(3) 0.2703(3) 0.2550(2) 0.0298(9) Uani 1 1 d .
N5 N 0.3206(3) 0.4602(3) 0.4918(2) 0.0254(8) Uani 1 1 d .
N6 N 0.1747(2) 0.3356(3) 0.5236(2) 0.0225(8) Uani 1 1 d .
N7 N -0.2129(3) -0.0233(3) 0.1998(2) 0.0295(9) Uani 1 1 d .
N8 N -0.1067(2) -0.0076(3) 0.3159(2) 0.0222(8) Uani 1 1 d .
N9 N 0.0785(3) 0.1965(3) 0.1351(2) 0.0348(10) Uani 1 1 d .
N10 N 0.2025(3) 0.2589(3) 0.2599(2) 0.0288(9) Uani 1 1 d .
N11 N -0.3175(3) -0.0876(3) 0.5392(2) 0.0258(9) Uani 1 1 d .
N12 N -0.1663(2) -0.0956(2) 0.5035(2) 0.0191(8) Uani 1 1 d .
N13 N -0.2275(3) 0.0965(3) 0.3591(2) 0.0251(8) Uani 1 1 d U
N14 N -0.3048(3) 0.0693(3) 0.3382(2) 0.0336(9) Uani 1 1 d U
N15 N -0.3849(3) 0.0400(4) 0.3178(3) 0.0495(12) Uani 1 1 d .
N16 N -0.3083(3) -0.2667(3) 0.5332(2) 0.0245(8) Uani 1 1 d U
N17 N -0.3370(3) -0.2933(3) 0.4693(3) 0.0294(9) Uani 1 1 d U
N18 N -0.3671(3) -0.3198(3) 0.4065(3) 0.0419(11) Uani 1 1 d .
N19 N 0.1208(3) 0.3397(3) 0.3697(2) 0.0260(9) Uani 1 1 d .
N20 N 0.1415(3) 0.4238(3) 0.3905(2) 0.0252(9) Uani 1 1 d .
N21 N 0.1614(3) 0.5031(3) 0.4100(2) 0.0356(10) Uani 1 1 d .
N22 N 0.0037(3) 0.1270(3) 0.2533(2) 0.0269(9) Uani 1 1 d .
N23 N 0.0131(3) 0.0621(3) 0.2118(2) 0.0290(9) Uani 1 1 d .
N24 N 0.0225(3) -0.0003(3) 0.1721(3) 0.0395(11) Uani 1 1 d .
C1 C -0.2992(3) 0.2588(3) 0.5268(3) 0.0311(11) Uani 1 1 d .
C2 C -0.3422(3) 0.2745(4) 0.5880(3) 0.0342(12) Uani 1 1 d .
H2 H -0.3813 0.3023 0.5887 0.041 Uiso 1 1 calc R
C3 C -0.3275(4) 0.2492(4) 0.6472(3) 0.0363(12) Uani 1 1 d .
H3 H -0.3541 0.2618 0.6887 0.044 Uiso 1 1 calc R
C4 C -0.2724(3) 0.2048(4) 0.6434(3) 0.0323(11) Uani 1 1 d .
H4 H -0.2641 0.1833 0.6809 0.039 Uiso 1 1 calc R
C5 C -0.2293(3) 0.1926(3) 0.5825(3) 0.0276(10) Uani 1 1 d .
C6 C -0.1674(3) 0.1498(3) 0.5792(3) 0.0252(10) Uani 1 1 d .
H6 H -0.1594 0.1259 0.6152 0.030 Uiso 1 1 calc R
C7 C -0.3207(4) 0.2814(4) 0.4610(3) 0.0335(11) Uani 1 1 d .
H7A H -0.2955 0.2555 0.4205 0.050 Uiso 1 1 calc R
H7B H -0.2936 0.3490 0.4748 0.050 Uiso 1 1 calc R
H7C H -0.3867 0.2542 0.4455 0.050 Uiso 1 1 calc R
C8 C 0.1846(4) 0.4577(4) 0.2147(3) 0.0435(14) Uani 1 1 d .
C9 C 0.1860(4) 0.5362(4) 0.2021(3) 0.0462(14) Uani 1 1 d .
H9 H 0.2394 0.5788 0.1925 0.055 Uiso 1 1 calc R
C10 C 0.1094(4) 0.5507(4) 0.2038(3) 0.0488(15) Uani 1 1 d .
H10 H 0.1100 0.6025 0.1949 0.059 Uiso 1 1 calc R
C11 C 0.0313(4) 0.4878(4) 0.2187(3) 0.0410(13) Uani 1 1 d .
H11 H -0.0217 0.4965 0.2203 0.049 Uiso 1 1 calc R
C12 C 0.0327(4) 0.4109(4) 0.2313(3) 0.0345(12) Uani 1 1 d .
C13 C -0.0485(4) 0.3423(4) 0.2472(3) 0.0316(11) Uani 1 1 d .
H13 H -0.1016 0.3504 0.2515 0.038 Uiso 1 1 calc R
C14 C 0.2678(4) 0.4408(5) 0.2123(4) 0.0529(16) Uani 1 1 d .
H14A H 0.2677 0.4062 0.2438 0.079 Uiso 1 1 calc R
H14B H 0.3230 0.5007 0.2298 0.079 Uiso 1 1 calc R
H14C H 0.2663 0.4048 0.1617 0.079 Uiso 1 1 calc R
C15 C 0.3971(3) 0.5210(3) 0.4766(3) 0.0293(11) Uani 1 1 d .
C16 C 0.4663(3) 0.6015(4) 0.5344(3) 0.0372(13) Uani 1 1 d .
H16 H 0.5200 0.6415 0.5232 0.045 Uiso 1 1 calc R
C17 C 0.4546(4) 0.6207(4) 0.6068(3) 0.0362(12) Uani 1 1 d .
H17 H 0.5000 0.6737 0.6451 0.043 Uiso 1 1 calc R
C18 C 0.3741(3) 0.5603(3) 0.6226(3) 0.0328(11) Uani 1 1 d .
H18 H 0.3638 0.5728 0.6713 0.039 Uiso 1 1 calc R
C19 C 0.3095(3) 0.4808(3) 0.5638(3) 0.0262(10) Uani 1 1 d .
C20 C 0.2254(3) 0.4135(3) 0.5783(3) 0.0243(10) Uani 1 1 d .
H20 H 0.2094 0.4267 0.6252 0.029 Uiso 1 1 calc R
C21 C 0.4055(4) 0.5029(4) 0.3976(3) 0.0408(13) Uani 1 1 d .
H21A H 0.3522 0.4458 0.3660 0.061 Uiso 1 1 calc R
H21B H 0.4606 0.4959 0.3904 0.061 Uiso 1 1 calc R
H21C H 0.4091 0.5553 0.3849 0.061 Uiso 1 1 calc R
C22 C -0.2737(4) -0.0356(4) 0.1426(3) 0.0356(12) Uani 1 1 d .
C23 C -0.3242(4) -0.1222(4) 0.0841(3) 0.0437(14) Uani 1 1 d .
H23 H -0.3645 -0.1275 0.0453 0.052 Uiso 1 1 calc R
C25 C -0.2548(4) -0.1897(4) 0.1427(3) 0.0401(13) Uani 1 1 d .
H25 H -0.2476 -0.2417 0.1438 0.048 Uiso 1 1 calc R
C24 C -0.3147(4) -0.1985(4) 0.0837(3) 0.0469(14) Uani 1 1 d .
H24 H -0.3477 -0.2566 0.0443 0.056 Uiso 1 1 calc R
C26 C -0.2061(3) -0.1018(4) 0.1998(3) 0.0320(11) Uani 1 1 d .
C27 C -0.1450(3) -0.0899(3) 0.2647(3) 0.0263(10) Uani 1 1 d .
H27 H -0.1349 -0.1394 0.2681 0.032 Uiso 1 1 calc R
C28 C -0.2904(4) 0.0481(4) 0.1456(3) 0.0451(14) Uani 1 1 d .
H28A H -0.2479 0.1034 0.1873 0.068 Uiso 1 1 calc R
H28B H -0.3530 0.0341 0.1515 0.068 Uiso 1 1 calc R
H28C H -0.2810 0.0598 0.1000 0.068 Uiso 1 1 calc R
C29 C 0.0151(4) 0.1631(4) 0.0733(3) 0.0433(14) Uani 1 1 d .
C30 C 0.0288(4) 0.1192(5) 0.0022(3) 0.0500(15) Uani 1 1 d .
H30 H -0.0164 0.0963 -0.0402 0.060 Uiso 1 1 calc R
C31 C 0.1082(4) 0.1103(5) -0.0048(4) 0.0537(16) Uani 1 1 d .
H31 H 0.1179 0.0815 -0.0516 0.064 Uiso 1 1 calc R
C32 C 0.1748(4) 0.1460(4) 0.0604(3) 0.0489(15) Uani 1 1 d .
H32 H 0.2302 0.1423 0.0575 0.059 Uiso 1 1 calc R
C33 C 0.1572(4) 0.1863(4) 0.1286(3) 0.0338(12) Uani 1 1 d .
C34 C 0.2214(4) 0.2200(4) 0.1986(3) 0.0327(11) Uani 1 1 d .
H34 H 0.2754 0.2132 0.1984 0.039 Uiso 1 1 calc R
C35 C -0.0746(5) 0.1676(5) 0.0813(4) 0.0629(19) Uani 1 1 d .
H35A H -0.0929 0.1562 0.1256 0.094 Uiso 1 1 calc R
H35B H -0.1218 0.1202 0.0383 0.094 Uiso 1 1 calc R
H35C H -0.0665 0.2293 0.0852 0.094 Uiso 1 1 calc R
C36 C -0.3947(3) -0.0813(3) 0.5578(3) 0.0292(11) Uani 1 1 d .
C37 C -0.4567(3) -0.0801(4) 0.5064(3) 0.0350(12) Uani 1 1 d .
H37 H -0.5099 -0.0767 0.5199 0.042 Uiso 1 1 calc R
C38 C -0.4407(4) -0.0837(4) 0.4366(3) 0.0378(12) Uani 1 1 d .
H38 H -0.4827 -0.0834 0.4025 0.045 Uiso 1 1 calc R
C39 C -0.3617(3) -0.0879(3) 0.4176(3) 0.0292(11) Uani 1 1 d .
H39 H -0.3483 -0.0889 0.3708 0.035 Uiso 1 1 calc R
C40 C -0.3022(3) -0.0907(3) 0.4693(3) 0.0235(10) Uani 1 1 d .
C41 C -0.2143(3) -0.0881(3) 0.4537(3) 0.0238(10) Uani 1 1 d .
H41 H -0.1942 -0.0814 0.4103 0.029 Uiso 1 1 calc R
C42 C -0.4099(4) -0.0733(4) 0.6356(3) 0.0430(14) Uani 1 1 d .
H42A H -0.3608 -0.0761 0.6625 0.064 Uiso 1 1 calc R
H42B H -0.4683 -0.1246 0.6333 0.064 Uiso 1 1 calc R
H42C H -0.4103 -0.0139 0.6608 0.064 Uiso 1 1 calc R
C43 C -0.0997(4) 0.3984(4) 0.4236(3) 0.0356(12) Uani 1 1 d .
H43A H -0.1163 0.4194 0.3867 0.053 Uiso 1 1 calc R
H43B H -0.0342 0.4178 0.4310 0.053 Uiso 1 1 calc R
H43C H -0.1149 0.4261 0.4700 0.053 Uiso 1 1 calc R
C44 C -0.0276(3) 0.3849(3) 0.6139(3) 0.0289(11) Uani 1 1 d .
H44A H 0.0323 0.4381 0.6377 0.043 Uiso 1 1 calc R
H44B H -0.0420 0.3416 0.6399 0.043 Uiso 1 1 calc R
H44C H -0.0737 0.4069 0.6153 0.043 Uiso 1 1 calc R
Cl1W Cl 0.7822(2) 0.4453(2) 0.22913(17) 0.1180(9) Uani 1 1 d .
O2W O 0.0041(7) 0.2883(6) 0.7532(5) 0.054(2) Uani 0.50 1 d PD
C2W C 0.0678(11) 0.3399(13) 0.8245(7) 0.093(6) Uani 0.50 1 d PD
O3W O 0.4081(6) 0.3344(7) 0.1304(5) 0.064(3) Uani 0.50 1 d PD
C3W C 0.4674(8) 0.3978(9) 0.2047(6) 0.053(3) Uani 0.50 1 d PD
O4W O 0.6037(5) 0.2652(6) 0.2066(4) 0.0451(19) Uani 0.50 1 d PD
C4W C 0.6242(9) 0.2181(9) 0.2524(6) 0.049(3) Uani 0.50 1 d PD
O5W O 0.8012(13) 0.3102(16) 0.0792(7) 0.167(9) Uani 0.50 1 d P
O6W O 0.1987(4) 0.9877(4) 0.1846(3) 0.0224(13) Uani 0.50 1 d P
O7W O 0.1733(7) 0.8221(7) 0.2073(5) 0.062(2) Uani 0.50 1 d PD
C7W C 0.1874(16) 0.7606(13) 0.1393(9) 0.112(7) Uani 0.50 1 d PD
O8W O 0.4182(11) 0.6672(12) -0.0210(9) 0.124(5) Uani 0.50 1 d PD
C8W C 0.3600(19) 0.665(2) 0.0371(14) 0.169(12) Uani 0.50 1 d PD
O9W O 0.4142(9) 0.6996(10) 0.1869(7) 0.116(5) Uani 0.50 1 d PD
C9W C 0.4831(16) 0.666(2) 0.1969(15) 0.147(11) Uani 0.50 1 d PD
O10W O 0.3432(15) 0.7851(16) 0.1776(11) 0.077(6) Uani 0.25 1 d P
O11W O 0.4267(5) 0.1786(6) 0.1100(5) 0.051(2) Uani 0.50 1 d P
O12W O 0.2920(6) 0.0057(6) 0.0706(4) 0.049(2) Uani 0.50 1 d P
O13W O 0.6873(9) 0.6252(9) 0.2412(7) 0.110(4) Uani 0.50 1 d PD
C13W C 0.6945(12) 0.5614(13) 0.1716(8) 0.086(5) Uani 0.50 1 d PD
O14W O 0.249(3) 0.412(2) 1.0049(19) 0.071(12) Uani 0.13 1 d P
O15W O 0.408(3) 0.456(3) 1.0535(17) 0.063(11) Uani 0.13 1 d P
O16W O 0.4994(18) 0.0549(19) 0.0106(14) 0.032(6) Uani 0.13 1 d P
O17W O 0.130(3) 0.557(2) 1.0135(17) 0.053(9) Uani 0.13 1 d P

loop_
_atom_site_aniso_label
_atom_site_aniso_U_11
_atom_site_aniso_U_22
_atom_site_aniso_U_33
_atom_site_aniso_U_23
_atom_site_aniso_U_13
_atom_site_aniso_U_12
Ni4 0.0177(3) 0.0181(3) 0.0221(3) 0.0070(2) 0.0051(2) 0.0091(2)
Ni1 0.0191(3) 0.0187(3) 0.0230(3) 0.0069(2) 0.0053(2) 0.0098(2)
Ni3 0.0203(3) 0.0213(3) 0.0251(3) 0.0080(2) 0.0051(2) 0.0110(2)
Ni2 0.0215(3) 0.0228(3) 0.0255(3) 0.0081(3) 0.0042(2) 0.0112(2)
Ni5 0.0200(3) 0.0217(3) 0.0264(3) 0.0102(2) 0.0058(2) 0.0095(2)
Ni6 0.0212(3) 0.0240(3) 0.0275(3) 0.0104(3) 0.0084(2) 0.0121(2)
Ni7 0.0269(3) 0.0264(3) 0.0279(3) 0.0107(3) 0.0059(3) 0.0124(3)
Cl1 0.0327(6) 0.0342(6) 0.0387(7) 0.0139(5) 0.0108(5) 0.0147(5)
O1 0.0168(14) 0.0191(15) 0.0238(16) 0.0085(13) 0.0061(12) 0.0096(12)
O2 0.0217(15) 0.0226(16) 0.0238(16) 0.0077(13) 0.0053(13) 0.0126(13)
O3 0.0193(15) 0.0213(16) 0.0288(17) 0.0102(14) 0.0079(13) 0.0099(13)
O4 0.0314(18) 0.0228(17) 0.0303(18) 0.0081(14) 0.0038(14) 0.0122(14)
O5 0.0199(15) 0.0205(16) 0.0240(16) 0.0087(13) 0.0065(12) 0.0115(13)
O6 0.0283(17) 0.0292(18) 0.0323(19) 0.0120(15) 0.0071(14) 0.0151(15)
O7 0.0202(15) 0.0209(16) 0.0292(17) 0.0097(14) 0.0061(13) 0.0095(13)
O8 0.0224(15) 0.0213(16) 0.0225(16) 0.0088(13) 0.0055(13) 0.0126(13)
O9 0.0266(17) 0.0325(19) 0.0313(19) 0.0147(15) 0.0073(14) 0.0127(15)
O10 0.0348(19) 0.039(2) 0.038(2) 0.0165(17) 0.0160(16) 0.0213(17)
O11 0.0298(18) 0.0243(17) 0.0306(18) 0.0096(15) 0.0042(14) 0.0134(14)
O12 0.0241(16) 0.0250(17) 0.0286(18) 0.0076(14) 0.0044(13) 0.0116(14)
N1 0.022(2) 0.026(2) 0.032(2) 0.0092(18) 0.0071(17) 0.0121(17)
N2 0.0172(18) 0.0187(19) 0.024(2) 0.0065(16) 0.0037(15) 0.0093(15)
N3 0.037(2) 0.031(2) 0.032(2) 0.0132(19) 0.0039(19) 0.013(2)
N4 0.033(2) 0.030(2) 0.027(2) 0.0106(18) 0.0058(18) 0.0153(19)
N5 0.0209(19) 0.024(2) 0.033(2) 0.0129(18) 0.0051(16) 0.0096(16)
N6 0.0199(19) 0.020(2) 0.028(2) 0.0095(17) 0.0046(16) 0.0091(16)
N7 0.027(2) 0.033(2) 0.029(2) 0.0112(19) 0.0054(17) 0.0148(18)
N8 0.0208(19) 0.023(2) 0.022(2) 0.0059(17) 0.0037(15) 0.0107(16)
N9 0.038(2) 0.034(2) 0.032(2) 0.012(2) 0.0086(19) 0.017(2)
N10 0.026(2) 0.028(2) 0.031(2) 0.0128(18) 0.0058(17) 0.0098(17)
N11 0.0202(19) 0.024(2) 0.034(2) 0.0101(18) 0.0074(16) 0.0108(16)
N12 0.0165(18) 0.0188(19) 0.0229(19) 0.0075(16) 0.0063(15) 0.0086(15)
N13 0.0296(15) 0.023(2) 0.026(2) 0.0084(17) 0.0104(16) 0.0151(17)
N14 0.0321(16) 0.033(2) 0.036(2) 0.011(2) 0.0055(18) 0.0160(19)
N15 0.037(3) 0.055(3) 0.057(3) 0.020(3) 0.008(2) 0.022(2)
N16 0.0218(19) 0.022(2) 0.0331(16) 0.0125(17) 0.0096(15) 0.0106(16)
N17 0.025(2) 0.026(2) 0.0357(17) 0.0116(19) 0.0046(17) 0.0110(18)
N18 0.037(3) 0.041(3) 0.047(3) 0.017(2) 0.003(2) 0.016(2)
N19 0.027(2) 0.024(2) 0.029(2) 0.0119(18) 0.0065(17) 0.0112(17)
N20 0.023(2) 0.028(2) 0.026(2) 0.0096(18) 0.0048(16) 0.0123(17)
N21 0.039(2) 0.032(3) 0.037(3) 0.012(2) 0.004(2) 0.018(2)
N22 0.028(2) 0.027(2) 0.028(2) 0.0102(18) 0.0079(17) 0.0142(18)
N23 0.028(2) 0.029(2) 0.028(2) 0.010(2) 0.0060(17) 0.0120(18)
N24 0.046(3) 0.040(3) 0.034(3) 0.010(2) 0.012(2) 0.023(2)
C1 0.026(2) 0.029(3) 0.040(3) 0.011(2) 0.008(2) 0.015(2)
C2 0.025(3) 0.032(3) 0.044(3) 0.008(2) 0.006(2) 0.015(2)
C3 0.032(3) 0.036(3) 0.045(3) 0.015(3) 0.015(2) 0.019(2)
C4 0.028(3) 0.033(3) 0.039(3) 0.015(2) 0.011(2) 0.014(2)
C5 0.024(2) 0.027(3) 0.032(3) 0.008(2) 0.005(2) 0.015(2)
C6 0.023(2) 0.023(2) 0.029(3) 0.008(2) 0.0061(19) 0.0109(19)
C7 0.033(3) 0.033(3) 0.037(3) 0.011(2) 0.005(2) 0.020(2)
C8 0.044(3) 0.044(3) 0.040(3) 0.018(3) 0.007(3) 0.016(3)
C9 0.051(4) 0.042(3) 0.048(4) 0.022(3) 0.012(3) 0.019(3)
C10 0.059(4) 0.042(3) 0.047(4) 0.018(3) 0.010(3) 0.022(3)
C11 0.050(3) 0.040(3) 0.039(3) 0.018(3) 0.012(3) 0.024(3)
C12 0.041(3) 0.033(3) 0.029(3) 0.010(2) 0.005(2) 0.017(2)
C13 0.036(3) 0.034(3) 0.029(3) 0.010(2) 0.007(2) 0.020(2)
C14 0.045(3) 0.049(4) 0.068(4) 0.032(3) 0.010(3) 0.017(3)
C15 0.026(2) 0.029(3) 0.039(3) 0.016(2) 0.009(2) 0.015(2)
C16 0.024(3) 0.029(3) 0.059(4) 0.017(3) 0.010(2) 0.012(2)
C17 0.029(3) 0.028(3) 0.048(3) 0.015(2) 0.002(2) 0.010(2)
C18 0.029(3) 0.028(3) 0.035(3) 0.010(2) 0.003(2) 0.010(2)
C19 0.024(2) 0.024(2) 0.031(3) 0.011(2) 0.003(2) 0.011(2)
C20 0.025(2) 0.023(2) 0.026(2) 0.010(2) 0.0056(19) 0.011(2)
C21 0.034(3) 0.035(3) 0.053(4) 0.020(3) 0.016(3) 0.012(2)
C22 0.032(3) 0.040(3) 0.034(3) 0.013(2) 0.007(2) 0.017(2)
C23 0.039(3) 0.051(4) 0.037(3) 0.013(3) 0.003(2) 0.018(3)
C25 0.041(3) 0.039(3) 0.038(3) 0.011(3) 0.004(2) 0.018(3)
C24 0.049(3) 0.040(3) 0.042(3) 0.010(3) 0.002(3) 0.015(3)
C26 0.031(3) 0.033(3) 0.031(3) 0.011(2) 0.006(2) 0.015(2)
C27 0.023(2) 0.024(2) 0.029(3) 0.008(2) 0.0052(19) 0.0092(19)
C28 0.042(3) 0.047(4) 0.043(3) 0.014(3) 0.001(3) 0.020(3)
C29 0.043(3) 0.050(4) 0.037(3) 0.016(3) 0.007(3) 0.021(3)
C30 0.051(4) 0.054(4) 0.041(3) 0.013(3) 0.006(3) 0.024(3)
C31 0.056(4) 0.058(4) 0.047(4) 0.017(3) 0.017(3) 0.028(3)
C32 0.046(3) 0.056(4) 0.044(4) 0.016(3) 0.012(3) 0.024(3)
C33 0.034(3) 0.037(3) 0.032(3) 0.014(2) 0.011(2) 0.016(2)
C34 0.032(3) 0.036(3) 0.032(3) 0.013(2) 0.011(2) 0.017(2)
C35 0.063(4) 0.078(5) 0.050(4) 0.013(4) 0.004(3) 0.042(4)
C36 0.027(2) 0.023(2) 0.040(3) 0.013(2) 0.012(2) 0.012(2)
C37 0.027(3) 0.034(3) 0.051(3) 0.018(3) 0.012(2) 0.018(2)
C38 0.030(3) 0.038(3) 0.048(3) 0.017(3) 0.004(2) 0.017(2)
C39 0.024(2) 0.030(3) 0.037(3) 0.014(2) 0.006(2) 0.015(2)
C40 0.018(2) 0.020(2) 0.029(3) 0.007(2) 0.0030(18) 0.0072(18)
C41 0.020(2) 0.023(2) 0.028(2) 0.009(2) 0.0064(19) 0.0101(19)
C42 0.037(3) 0.047(3) 0.054(4) 0.022(3) 0.019(3) 0.025(3)
C43 0.040(3) 0.033(3) 0.035(3) 0.012(2) 0.009(2) 0.018(2)
C44 0.032(3) 0.028(3) 0.029(3) 0.009(2) 0.008(2) 0.016(2)
Cl1W 0.105(2) 0.140(2) 0.107(2) 0.0274(18) 0.0271(16) 0.0666(19)
O2W 0.086(7) 0.060(6) 0.046(5) 0.020(4) 0.023(5) 0.058(5)
C2W 0.105(15) 0.096(14) 0.093(14) 0.037(11) 0.044(12) 0.055(12)
O3W 0.050(5) 0.082(7) 0.054(6) 0.023(5) 0.008(4) 0.027(5)
C3W 0.042(7) 0.058(8) 0.051(8) 0.022(6) 0.002(6) 0.016(6)
O4W 0.047(5) 0.052(5) 0.036(4) 0.014(4) 0.001(4) 0.025(4)
C4W 0.078(9) 0.053(8) 0.038(6) 0.018(6) 0.021(6) 0.049(7)
O5W 0.232(18) 0.35(3) 0.053(7) 0.062(11) 0.053(9) 0.25(2)
O6W 0.031(3) 0.018(3) 0.020(3) 0.006(3) 0.012(3) 0.014(3)
O7W 0.080(7) 0.060(6) 0.060(6) 0.030(5) 0.025(5) 0.040(5)
C7W 0.129(18) 0.117(17) 0.115(17) 0.072(15) 0.047(14) 0.057(15)
O8W 0.113(11) 0.152(14) 0.125(12) 0.066(11) 0.036(10) 0.066(11)
C8W 0.21(3) 0.13(2) 0.13(2) 0.034(19) 0.01(2) 0.05(2)
O9W 0.090(9) 0.113(10) 0.069(8) 0.009(7) 0.032(7) -0.005(8)
C9W 0.106(17) 0.26(3) 0.16(2) 0.15(3) 0.088(17) 0.11(2)
O10W 0.090(16) 0.083(15) 0.051(12) 0.014(11) 0.019(11) 0.040(13)
O11W 0.038(4) 0.059(5) 0.047(5) 0.014(4) -0.003(4) 0.021(4)
O12W 0.056(5) 0.061(5) 0.041(5) 0.023(4) 0.017(4) 0.033(4)
O13W 0.094(9) 0.110(10) 0.096(10) 0.042(8) 0.005(8) 0.017(8)
C13W 0.074(11) 0.122(15) 0.058(10) 0.036(10) 0.024(8) 0.038(11)
O14W 0.09(3) 0.04(2) 0.037(19) -0.001(16) 0.002(19) 0.001(19)
O15W 0.12(3) 0.10(3) 0.023(16) 0.036(18) 0.022(18) 0.08(3)
O16W 0.032(15) 0.031(15) 0.018(13) 0.003(11) -0.009(11) 0.006(12)
O17W 0.07(2) 0.05(2) 0.031(17) 0.020(16) 0.009(16) 0.024(18)

loop_
_atom_type_symbol
_atom_type_description
_atom_type_scat_dispersion_real
_atom_type_scat_dispersion_imag
_atom_type_scat_source
C C 0.0033 0.0016 'International Tables Vol C Tables 4.2.6.8 and 6.1.1.4'
H H 0.0000 0.0000 'International Tables Vol C Tables 4.2.6.8 and 6.1.1.4'
N N 0.0061 0.0033 'International Tables Vol C Tables 4.2.6.8 and 6.1.1.4'
O O 0.0106 0.0060 'International Tables Vol C Tables 4.2.6.8 and 6.1.1.4'
Cl Cl 0.1484 0.1585 'International Tables Vol C Tables 4.2.6.8 and 6.1.1.4'
Ni Ni 0.3393 1.1124 'International Tables Vol C Tables 4.2.6.8 and 6.1.1.4'

loop_
_geom_angle_atom_site_label_1
_geom_angle_atom_site_label_2
_geom_angle_atom_site_label_3
_geom_angle
_geom_angle_site_symmetry_1
_geom_angle_site_symmetry_3
O2 Ni4 O3 94.00(12) . .
O2 Ni4 O5 96.04(12) . .
O3 Ni4 O5 169.89(12) . .
O2 Ni4 O8 93.92(12) . .
O3 Ni4 O8 94.77(12) . .
O5 Ni4 O8 85.71(12) . .
O2 Ni4 O7 92.02(12) . .
O3 Ni4 O7 93.61(12) . .
O5 Ni4 O7 84.89(12) . .
O8 Ni4 O7 169.36(12) . .
O2 Ni4 O1 171.16(12) . .
O3 Ni4 O1 92.69(11) . .
O5 Ni4 O1 77.44(11) . .
O8 Ni4 O1 79.77(12) . .
O7 Ni4 O1 93.31(12) . .
O8 Ni1 O4 103.70(13) 2_556 .
O8 Ni1 O5 163.84(12) 2_556 .
O4 Ni1 O5 88.66(12) . .
O8 Ni1 O1 93.57(11) 2_556 .
O4 Ni1 O1 90.27(12) . .
O5 Ni1 O1 75.74(11) . .
O8 Ni1 O1 78.36(12) 2_556 2_556
O4 Ni1 O1 167.16(12) . 2_556
O5 Ni1 O1 87.32(11) . 2_556
O1 Ni1 O1 76.92(12) . 2_556
O8 Ni1 Cl1 87.53(9) 2_556 .
O4 Ni1 Cl1 96.06(10) . .
O5 Ni1 Cl1 101.69(9) . .
O1 Ni1 Cl1 173.14(9) . .
O1 Ni1 Cl1 96.69(8) 2_556 .
O2 Ni3 N2 91.79(13) . .
O2 Ni3 O11 90.08(12) . .
N2 Ni3 O11 174.60(14) . .
O2 Ni3 O12 85.78(12) . .
N2 Ni3 O12 84.84(13) . .
O11 Ni3 O12 90.25(13) . .
O2 Ni3 N13 80.23(13) . .
N2 Ni3 N13 100.35(15) . .
O11 Ni3 N13 84.95(14) . .
O12 Ni3 N13 165.19(13) . .
O2 Ni3 N1 170.46(14) . .
N2 Ni3 N1 78.75(14) . .
O11 Ni3 N1 99.45(14) . .
O12 Ni3 N1 94.50(13) . .
N13 Ni3 N1 100.11(15) . .
N8 Ni2 O6 173.91(14) . .
N8 Ni2 O2 92.04(13) . .
O6 Ni2 O2 89.57(13) . .
N8 Ni2 N22 87.11(15) . .
O6 Ni2 N22 87.01(14) . .
O2 Ni2 N22 90.02(14) . .
N8 Ni2 N13 95.69(14) . .
O6 Ni2 N13 90.38(14) . .
O2 Ni2 N13 79.45(13) . .
N22 Ni2 N13 169.18(15) . .
N8 Ni2 N7 77.51(15) . .
O6 Ni2 N7 101.63(14) . .
O2 Ni2 N7 167.03(14) . .
N22 Ni2 N7 97.00(15) . .
N13 Ni2 N7 93.81(15) . .
N6 Ni5 O3 89.57(13) . .
N6 Ni5 O9 178.64(14) . .
O3 Ni5 O9 90.08(12) . .
N6 Ni5 N19 95.28(15) . .
O3 Ni5 N19 92.71(14) . .
O9 Ni5 N19 86.04(14) . .
N6 Ni5 N16 88.96(14) . 2_556
O3 Ni5 N16 80.66(13) . 2_556
O9 Ni5 N16 89.69(14) . 2_556
N19 Ni5 N16 172.13(15) . 2_556
N6 Ni5 N5 77.26(14) . .
O3 Ni5 N5 162.57(14) . .
O9 Ni5 N5 102.82(14) . .
N19 Ni5 N5 99.75(15) . .
N16 Ni5 N5 87.65(14) 2_556 .
N12 Ni6 O10 175.72(14) . .
N12 Ni6 O3 90.05(13) . 2_556
O10 Ni6 O3 94.22(13) . 2_556
N12 Ni6 N16 94.95(14) . .
O10 Ni6 N16 85.63(14) . .
O3 Ni6 N16 80.86(13) 2_556 .
N12 Ni6 N11 76.96(14) . .
O10 Ni6 N11 98.83(14) . .
O3 Ni6 N11 162.47(13) 2_556 .
N16 Ni6 N11 88.49(14) . .
N12 Ni6 Cl1 88.66(11) . .
O10 Ni6 Cl1 91.44(11) . .
O3 Ni6 Cl1 90.01(9) 2_556 .
N16 Ni6 Cl1 170.16(11) . .
N11 Ni6 Cl1 101.25(11) . .
N4 Ni7 N10 172.35(16) . .
N4 Ni7 N22 84.50(15) . .
N10 Ni7 N22 91.75(15) . .
N4 Ni7 N19 89.47(15) . .
N10 Ni7 N19 84.32(15) . .
N22 Ni7 N19 96.48(15) . .
N4 Ni7 N9 107.50(16) . .
N10 Ni7 N9 78.86(16) . .
N22 Ni7 N9 86.75(16) . .
N19 Ni7 N9 162.98(16) . .
N4 Ni7 N3 78.54(16) . .
N10 Ni7 N3 106.17(16) . .
N22 Ni7 N3 160.53(16) . .
N19 Ni7 N3 92.89(15) . .
N9 Ni7 N3 89.27(16) . .
Ni1 Cl1 Ni6 98.14(5) . .
N12 O1 Ni4 113.7(2) 2_556 .
N12 O1 Ni1 133.5(2) 2_556 .
Ni4 O1 Ni1 101.03(12) . .
N12 O1 Ni1 101.8(2) 2_556 2_556
Ni4 O1 Ni1 97.89(12) . 2_556
Ni1 O1 Ni1 103.08(12) . 2_556
Ni4 O2 Ni3 111.61(14) . .
Ni4 O2 Ni2 111.96(14) . .
Ni3 O2 Ni2 102.32(13) . .
Ni4 O3 Ni5 112.79(14) . .
Ni4 O3 Ni6 113.69(14) . 2_556
Ni5 O3 Ni6 101.20(13) . 2_556
N2 O5 Ni4 114.9(2) . .
N2 O5 Ni1 137.7(2) . .
Ni4 O5 Ni1 103.89(12) . .
N4 O6 Ni2 120.0(3) . .
N6 O7 Ni4 114.9(2) . .
N8 O8 Ni1 136.9(2) . 2_556
N8 O8 Ni4 117.6(2) . .
Ni1 O8 Ni4 103.15(13) 2_556 .
N10 O9 Ni5 118.2(3) . .
C43 O11 Ni3 125.0(3) . .
C44 O12 Ni3 126.3(3) . .
C1 N1 C5 117.9(4) . .
C1 N1 Ni3 131.3(3) . .
C5 N1 Ni3 109.8(3) . .
C6 N2 O5 120.1(4) . .
C6 N2 Ni3 115.4(3) . .
O5 N2 Ni3 123.9(3) . .
C8 N3 C12 116.8(5) . .
C8 N3 Ni7 133.2(4) . .
C12 N3 Ni7 110.0(3) . .
C13 N4 O6 116.3(4) . .
C13 N4 Ni7 116.7(3) . .
O6 N4 Ni7 126.9(3) . .
C15 N5 C19 118.2(4) . .
C15 N5 Ni5 131.0(3) . .
C19 N5 Ni5 109.6(3) . .
C20 N6 O7 117.0(4) . .
C20 N6 Ni5 118.3(3) . .
O7 N6 Ni5 124.6(3) . .
C22 N7 C26 116.8(4) . .
C22 N7 Ni2 133.0(4) . .
C26 N7 Ni2 110.2(3) . .
C27 N8 O8 119.1(4) . .
C27 N8 Ni2 118.8(3) . .
O8 N8 Ni2 121.8(3) . .
C29 N9 C33 118.8(5) . .
C29 N9 Ni7 130.7(4) . .
C33 N9 Ni7 110.5(3) . .
C34 N10 O9 117.4(4) . .
C34 N10 Ni7 115.5(3) . .
O9 N10 Ni7 127.0(3) . .
C36 N11 C40 117.6(4) . .
C36 N11 Ni6 132.2(3) . .
C40 N11 Ni6 109.3(3) . .
C41 N12 O1 119.0(3) . 2_556
C41 N12 Ni6 119.5(3) . .
O1 N12 Ni6 120.8(3) 2_556 .
N14 N13 Ni3 127.4(3) . .
N14 N13 Ni2 129.9(3) . .
Ni3 N13 Ni2 96.14(16) . .
N13 N14 N15 178.4(6) . .
N17 N16 Ni6 118.8(3) . .
N17 N16 Ni5 121.7(3) . 2_556
Ni6 N16 Ni5 94.60(15) . 2_556
N18 N17 N16 178.6(5) . .
N20 N19 Ni5 112.7(3) . .
N20 N19 Ni7 114.7(3) . .
Ni5 N19 Ni7 115.24(18) . .
N21 N20 N19 179.7(5) . .
N23 N22 Ni2 119.8(3) . .
N23 N22 Ni7 119.8(3) . .
Ni2 N22 Ni7 116.20(18) . .
N24 N23 N22 179.7(6) . .
N1 C1 C2 120.7(5) . .
N1 C1 C7 119.3(4) . .
C2 C1 C7 120.0(4) . .
C3 C2 C1 120.8(5) . .
C3 C2 H2 119.6 . .
C1 C2 H2 119.6 . .
C4 C3 C2 118.4(5) . .
C4 C3 H3 120.8 . .
C2 C3 H3 120.8 . .
C3 C4 C5 118.9(5) . .
C3 C4 H4 120.5 . .
C5 C4 H4 120.5 . .
N1 C5 C4 123.1(4) . .
N1 C5 C6 117.1(4) . .
C4 C5 C6 119.8(4) . .
N2 C6 C5 117.5(4) . .
N2 C6 H6 121.3 . .
C5 C6 H6 121.3 . .
C1 C7 H7A 109.5 . .
C1 C7 H7B 109.5 . .
H7A C7 H7B 109.5 . .
C1 C7 H7C 109.5 . .
H7A C7 H7C 109.5 . .
H7B C7 H7C 109.5 . .
N3 C8 C9 122.0(5) . .
N3 C8 C14 117.3(5) . .
C9 C8 C14 120.7(5) . .
C10 C9 C8 120.3(6) . .
C10 C9 H9 119.8 . .
C8 C9 H9 119.8 . .
C9 C10 C11 119.2(6) . .
C9 C10 H10 120.4 . .
C11 C10 H10 120.4 . .
C10 C11 C12 118.8(6) . .
C10 C11 H11 120.6 . .
C12 C11 H11 120.6 . .
N3 C12 C11 122.9(5) . .
N3 C12 C13 116.3(4) . .
C11 C12 C13 120.8(5) . .
N4 C13 C12 118.3(5) . .
N4 C13 H13 120.9 . .
C12 C13 H13 120.9 . .
C8 C14 H14A 109.5 . .
C8 C14 H14B 109.5 . .
H14A C14 H14B 109.5 . .
C8 C14 H14C 109.5 . .
H14A C14 H14C 109.5 . .
H14B C14 H14C 109.5 . .
N5 C15 C16 121.0(5) . .
N5 C15 C21 118.2(4) . .
C16 C15 C21 120.7(5) . .
C17 C16 C15 120.0(5) . .
C17 C16 H16 120.0 . .
C15 C16 H16 120.0 . .
C16 C17 C18 119.3(5) . .
C16 C17 H17 120.3 . .
C18 C17 H17 120.3 . .
C19 C18 C17 118.2(5) . .
C19 C18 H18 120.9 . .
C17 C18 H18 120.9 . .
N5 C19 C18 123.1(4) . .
N5 C19 C20 116.8(4) . .
C18 C19 C20 120.0(4) . .
N6 C20 C19 116.8(4) . .
N6 C20 H20 121.6 . .
C19 C20 H20 121.6 . .
C15 C21 H21A 109.5 . .
C15 C21 H21B 109.5 . .
H21A C21 H21B 109.5 . .
C15 C21 H21C 109.5 . .
H21A C21 H21C 109.5 . .
H21B C21 H21C 109.5 . .
N7 C22 C23 122.6(5) . .
N7 C22 C28 117.8(5) . .
C23 C22 C28 119.5(5) . .
C24 C23 C22 120.0(5) . .
C24 C23 H23 120.0 . .
C22 C23 H23 120.0 . .
C26 C25 C24 118.5(5) . .
C26 C25 H25 120.7 . .
C24 C25 H25 120.7 . .
C23 C24 C25 119.3(6) . .
C23 C24 H24 120.4 . .
C25 C24 H24 120.4 . .
N7 C26 C25 122.7(5) . .
N7 C26 C27 116.7(4) . .
C25 C26 C27 120.5(5) . .
N8 C27 C26 116.0(4) . .
N8 C27 H27 122.0 . .
C26 C27 H27 122.0 . .
C22 C28 H28A 109.5 . .
C22 C28 H28B 109.5 . .
H28A C28 H28B 109.5 . .
C22 C28 H28C 109.5 . .
H28A C28 H28C 109.5 . .
H28B C28 H28C 109.5 . .
N9 C29 C30 121.3(5) . .
N9 C29 C35 118.5(5) . .
C30 C29 C35 120.1(5) . .
C31 C30 C29 120.2(6) . .
C31 C30 H30 119.9 . .
C29 C30 H30 119.9 . .
C30 C31 C32 118.3(6) . .
C30 C31 H31 120.9 . .
C32 C31 H31 120.9 . .
C33 C32 C31 119.2(6) . .
C33 C32 H32 120.4 . .
C31 C32 H32 120.4 . .
N9 C33 C32 122.1(5) . .
N9 C33 C34 116.0(4) . .
C32 C33 C34 121.8(5) . .
N10 C34 C33 119.0(5) . .
N10 C34 H34 120.5 . .
C33 C34 H34 120.5 . .
C29 C35 H35A 109.5 . .
C29 C35 H35B 109.5 . .
H35A C35 H35B 109.5 . .
C29 C35 H35C 109.5 . .
H35A C35 H35C 109.5 . .
H35B C35 H35C 109.5 . .
N11 C36 C37 120.6(5) . .
N11 C36 C42 118.0(4) . .
C37 C36 C42 121.4(4) . .
C38 C37 C36 121.1(5) . .
C38 C37 H37 119.4 . .
C36 C37 H37 119.4 . .
C37 C38 C39 118.9(5) . .
C37 C38 H38 120.6 . .
C39 C38 H38 120.6 . .
C38 C39 C40 118.8(5) . .
C38 C39 H39 120.6 . .
C40 C39 H39 120.6 . .
N11 C40 C39 123.1(4) . .
N11 C40 C41 116.0(4) . .
C39 C40 C41 120.7(4) . .
N12 C41 C40 115.9(4) . .
N12 C41 H41 122.0 . .
C40 C41 H41 122.0 . .
C36 C42 H42A 109.5 . .
C36 C42 H42B 109.5 . .
H42A C42 H42B 109.5 . .
C36 C42 H42C 109.5 . .
H42A C42 H42C 109.5 . .
H42B C42 H42C 109.5 . .
O11 C43 H43A 109.5 . .
O11 C43 H43B 109.5 . .
H43A C43 H43B 109.5 . .
O11 C43 H43C 109.5 . .
H43A C43 H43C 109.5 . .
H43B C43 H43C 109.5 . .
O12 C44 H44A 109.5 . .
O12 C44 H44B 109.5 . .
H44A C44 H44B 109.5 . .
O12 C44 H44C 109.5 . .
H44A C44 H44C 109.5 . .
H44B C44 H44C 109.5 . .

loop_
_geom_bond_atom_site_label_1
_geom_bond_atom_site_label_2
_geom_bond_distance
_geom_bond_site_symmetry_2
Ni4 O2 2.015(3) .
Ni4 O3 2.030(3) .
Ni4 O5 2.037(3) .
Ni4 O8 2.040(3) .
Ni4 O7 2.048(3) .
Ni4 O1 2.077(3) .
Ni1 O8 2.027(3) 2_556
Ni1 O4 2.043(3) .
Ni1 O5 2.074(3) .
Ni1 O1 2.118(3) .
Ni1 O1 2.149(3) 2_556
Ni1 Cl1 2.3546(13) .
Ni3 O2 2.043(3) .
Ni3 N2 2.054(4) .
Ni3 O11 2.074(3) .
Ni3 O12 2.127(3) .
Ni3 N13 2.134(4) .
Ni3 N1 2.146(4) .
Ni2 N8 2.033(4) .
Ni2 O6 2.052(3) .
Ni2 O2 2.055(3) .
Ni2 N22 2.117(4) .
Ni2 N13 2.156(4) .
Ni2 N7 2.178(4) .
Ni5 N6 2.041(4) .
Ni5 O3 2.042(3) .
Ni5 O9 2.070(3) .
Ni5 N19 2.125(4) .
Ni5 N16 2.170(4) 2_556
Ni5 N5 2.207(4) .
Ni6 N12 2.009(3) .
Ni6 O10 2.040(3) .
Ni6 O3 2.061(3) 2_556
Ni6 N16 2.144(4) .
Ni6 N11 2.192(4) .
Ni6 Cl1 2.4003(14) .
Ni7 N4 2.050(4) .
Ni7 N10 2.058(4) .
Ni7 N22 2.134(4) .
Ni7 N19 2.144(4) .
Ni7 N9 2.152(4) .
Ni7 N3 2.175(4) .
O1 N12 1.378(4) 2_556
O1 Ni1 2.149(3) 2_556
O3 Ni6 2.061(3) 2_556
O5 N2 1.340(4) .
O6 N4 1.350(5) .
O7 N6 1.363(5) .
O8 N8 1.350(5) .
O8 Ni1 2.027(3) 2_556
O9 N10 1.347(5) .
O11 C43 1.445(6) .
O12 C44 1.441(5) .
N1 C1 1.351(6) .
N1 C5 1.354(6) .
N2 C6 1.288(6) .
N3 C8 1.346(7) .
N3 C12 1.377(7) .
N4 C13 1.282(6) .
N5 C15 1.345(6) .
N5 C19 1.354(6) .
N6 C20 1.281(6) .
N7 C22 1.351(6) .
N7 C26 1.361(7) .
N8 C27 1.273(6) .
N9 C29 1.334(7) .
N9 C33 1.364(6) .
N10 C34 1.271(6) .
N11 C36 1.354(6) .
N11 C40 1.362(6) .
N12 C41 1.278(6) .
N12 O1 1.378(4) 2_556
N13 N14 1.142(6) .
N14 N15 1.177(6) .
N16 N17 1.165(6) .
N16 Ni5 2.170(4) 2_556
N17 N18 1.150(6) .
N19 N20 1.218(5) .
N20 N21 1.146(6) .
N22 N23 1.199(6) .
N23 N24 1.154(6) .
C1 C2 1.399(7) .
C1 C7 1.496(7) .
C2 C3 1.377(8) .
C2 H2 0.9300 .
C3 C4 1.373(7) .
C3 H3 0.9300 .
C4 C5 1.389(7) .
C4 H4 0.9300 .
C5 C6 1.452(6) .
C6 H6 0.9300 .
C7 H7A 0.9600 .
C7 H7B 0.9600 .
C7 H7C 0.9600 .
C8 C9 1.398(8) .
C8 C14 1.491(8) .
C9 C10 1.362(8) .
C9 H9 0.9300 .
C10 C11 1.373(8) .
C10 H10 0.9300 .
C11 C12 1.390(8) .
C11 H11 0.9300 .
C12 C13 1.455(7) .
C13 H13 0.9300 .
C14 H14A 0.9600 .
C14 H14B 0.9600 .
C14 H14C 0.9600 .
C15 C16 1.408(7) .
C15 C21 1.475(7) .
C16 C17 1.364(8) .
C16 H16 0.9300 .
C17 C18 1.387(7) .
C17 H17 0.9300 .
C18 C19 1.386(7) .
C18 H18 0.9300 .
C19 C20 1.460(6) .
C20 H20 0.9300 .
C21 H21A 0.9600 .
C21 H21B 0.9600 .
C21 H21C 0.9600 .
C22 C23 1.388(8) .
C22 C28 1.518(8) .
C23 C24 1.345(8) .
C23 H23 0.9300 .
C25 C26 1.384(7) .
C25 C24 1.393(8) .
C25 H25 0.9300 .
C24 H24 0.9300 .
C26 C27 1.468(7) .
C27 H27 0.9300 .
C28 H28A 0.9600 .
C28 H28B 0.9600 .
C28 H28C 0.9600 .
C29 C30 1.407(8) .
C29 C35 1.500(8) .
C30 C31 1.364(8) .
C30 H30 0.9300 .
C31 C32 1.405(9) .
C31 H31 0.9300 .
C32 C33 1.373(8) .
C32 H32 0.9300 .
C33 C34 1.457(7) .
C34 H34 0.9300 .
C35 H35A 0.9600 .
C35 H35B 0.9600 .
C35 H35C 0.9600 .
C36 C37 1.394(7) .
C36 C42 1.495(7) .
C37 C38 1.361(8) .
C37 H37 0.9300 .
C38 C39 1.371(7) .
C38 H38 0.9300 .
C39 C40 1.383(7) .
C39 H39 0.9300 .
C40 C41 1.454(6) .
C41 H41 0.9300 .
C42 H42A 0.9600 .
C42 H42B 0.9600 .
C42 H42C 0.9600 .
C43 H43A 0.9600 .
C43 H43B 0.9600 .
C43 H43C 0.9600 .
C44 H44A 0.9600 .
C44 H44B 0.9600 .
C44 H44C 0.9600 .
O2W C2W 1.442(9) .
O3W C3W 1.470(9) .
O4W C4W 1.463(8) .
O7W C7W 1.478(10) .
O8W C8W 1.488(10) .
O9W C9W 1.485(10) .
O13W C13W 1.468(9) .
O16W O16W 1.76(6) 2_655
